data_1532274
loop_
_publ_author_name
'Siegrist, T.'
'Vanderah, T.A.'
'Svensson, C.'
'Roth, R.S.'

_publ_section_title
;
 Crystal structure of Ba27 Fe16 Ti33 O117
;
_journal_name_full 'Solid State Sciences'
_journal_page_first 911
_journal_page_last 916
_journal_volume 4
_journal_year 2002
_chemical_formula_sum 'Ba13.97 Fe7.65 O58.03 Ti15'
_chemical_name_systematic 'Ba13.97 Fe7.65 Ti15 O58.03'
_space_group_IT_number 166
_symmetry_space_group_name_Hall '-R 3 2"'
_symmetry_space_group_name_H-M 'R -3 m :H'
_cell_angle_alpha 90
_cell_angle_beta 90
_cell_angle_gamma 120
_cell_formula_units_Z 3
_cell_length_a 5.74
_cell_length_b 5.74
_cell_length_c 127.11
_cell_volume 3626.888
_citation_journal_id_ASTM SSSCFJ
_cod_data_source_file Siegrist_SSSCFJ_2002_948.cif
_cod_data_source_block Ba13.97Fe7.65O58.03Ti15
_cod_database_code 1532274

loop_
_symmetry_equiv_pos_as_xyz
x,y,z
-y,x-y,z
-x+y,-x,z
y,x,-z
-x,-x+y,-z
x-y,-y,-z
-x,-y,-z
y,-x+y,-z
x-y,x,-z
-y,-x,z
x,x-y,z
-x+y,y,z
x+2/3,y+1/3,z+1/3
-y+2/3,x-y+1/3,z+1/3
-x+y+2/3,-x+1/3,z+1/3
y+2/3,x+1/3,-z+1/3
-x+2/3,-x+y+1/3,-z+1/3
x-y+2/3,-y+1/3,-z+1/3
-x+2/3,-y+1/3,-z+1/3
y+2/3,-x+y+1/3,-z+1/3
x-y+2/3,x+1/3,-z+1/3
-y+2/3,-x+1/3,z+1/3
x+2/3,x-y+1/3,z+1/3
-x+y+2/3,y+1/3,z+1/3
x+1/3,y+2/3,z+2/3
-y+1/3,x-y+2/3,z+2/3
-x+y+1/3,-x+2/3,z+2/3
y+1/3,x+2/3,-z+2/3
-x+1/3,-x+y+2/3,-z+2/3
x-y+1/3,-y+2/3,-z+2/3
-x+1/3,-y+2/3,-z+2/3
y+1/3,-x+y+2/3,-z+2/3
x-y+1/3,x+2/3,-z+2/3
-y+1/3,-x+2/3,z+2/3
x+1/3,x-y+2/3,z+2/3
-x+y+1/3,y+2/3,z+2/3

loop_
_atom_site_label
_atom_site_type_symbol
_atom_site_fract_x
_atom_site_fract_y
_atom_site_fract_z
_atom_site_occupancy
_atom_site_U_iso_or_equiv
Ba1 Ba+2 0.6667 0.3333 0.010699 1 0.0
Ba4 Ba+2 0.3333 0.6667 0.064288 1 0.0
Fe4 Fe+3 0.3333 0.6667 0.15305 0.315 0.0
Ba5 Ba+2 0 0 0.083372 1 0.0
Ba6 Ba+2 0.3333 0.6667 0.10511 0.339 0.0
Fe3 Fe+3 0.1466 0.2932 0.13059 0.258 0.0
Ti8 Ti+4 0.6667 0.3333 0.14966 1 0.0
Ti2 Ti+4 0.3333 0.6667 0.01658 1 0.0
Ti1 Ti+4 0 0 0 1 0.0
Ba2 Ba+2 0 0 0.027474 1 0.0
O2 O-2 0.4829 0.9658 0.02755 1 0.0
O9 O-2 0.4981 0.9962 0.12051 1 0.0
O12 O-2 0.5026 0.0052 0.15749 1 0.0
Fe2 Fe+3 0.1546 0.3092 0.110962 0.596 0.0
Ti3 Ti+4 0.3333 0.6667 0.03771 1 0.0
O11 O-2 0.3333 0.6667 0.137916 0.353 0.0
O10 O-2 0.8218 0.6436 0.13872 1 0.0
Ti7 Ti+4 0.6667 0.3333 0.12726 1 0.0
Ba7 Ba+2 0.3333 0.6667 0.137916 0.647 0.0
O4 O-2 0.8324 0.6648 0.06417 1 0.0
O5 O-2 0.5145 0.029 0.08286 1 0.0
Ba3 Ba+2 0.6667 0.3333 0.044226 1 0.0
Fe1 Fe+3 0.3333 0.6667 0.08874 0.634 0.0
O8 O-2 0 0 0.11939 1 0.0
O3 O-2 0.1658 0.3316 0.04627 1 0.0
Ba8 Ba+2 0 0 0.156669 1 0.0
Ti4 Ti+4 0 0 0.05481 1 0.0
Fe5 Fe+3 0.3333 0.6667 0.1667 0.541 0.0
Ti6 Ti+4 0.6667 0.3333 0.09428 1 0.0
O6 O-2 0.3333 0.6667 0.1021 0.661 0.0
O1 O-2 0.1657 0.3314 0.00887 1 0.0
O7 O-2 0.8331 0.6662 0.1014 1 0.0
Ti5 Ti+4 0.6667 0.3333 0.07159 1 0.0
